data_7717211
loop_
_publ_author_name
'Chowdhury, Rhitwika'
'Bhat, Irshad Ahmad'
'Sachan, Sharad Kumar'
'Anantharaman, Ganapathi'

_publ_section_title
;
 Not so inert <i>mer</i>-tris-chelate cobalt(III) complex of a
 hydroxy-pyridine functionalized NHC ligand for cyclic carbonate
 synthesis.
;
_journal_issue 42
_journal_name_full 'Dalton transactions (Cambridge, England : 2003)'
_journal_page_first 17157
_journal_page_last 17161
_journal_paper_doi 10.1039/d4dt02767a
_journal_volume 53
_journal_year 2024
_chemical_formula_moiety 'C27 H25 Co N9 O3, 4.865(H2 O), 1.5[H2O]'
_chemical_formula_sum 'C27 H34 Co N9 O8.5'
_chemical_formula_weight 679.56
_chemical_name_systematic Co1
_space_group_crystal_system monoclinic
_space_group_IT_number 14
_space_group_name_Hall '-P 2yn'
_space_group_name_H-M_alt 'P 1 21/n 1'
_atom_sites_solution_hydrogens mixed
_atom_sites_solution_primary dual
_audit_creation_date 2024-07-11
_audit_creation_method
;
Olex2 1.5
(compiled 2023.08.24 svn.re1ec1418 for OlexSys, GUI svn.r6817)
;
_audit_update_record
;
2024-07-11 deposited with the CCDC.	2024-10-10 downloaded from the CCDC.
;
_cell_angle_alpha 90
_cell_angle_beta 96.895(2)
_cell_angle_gamma 90
_cell_formula_units_Z 4
_cell_length_a 8.5150(6)
_cell_length_b 17.8418(12)
_cell_length_c 19.7536(14)
_cell_measurement_reflns_used 5120
_cell_measurement_temperature 273.15
_cell_measurement_theta_max 24.93
_cell_measurement_theta_min 2.37
_cell_volume 2979.3(4)
_computing_cell_refinement 'SAINT v8.34A (Bruker, 2013)'
_computing_data_reduction 'SAINT v8.34A (Bruker, 2013)'
_computing_molecular_graphics 'Olex2 1.5 (Dolomanov et al., 2009)'
_computing_publication_material 'Olex2 1.5 (Dolomanov et al., 2009)'
_computing_structure_refinement 'XL  (Sheldrick, 2008)'
_computing_structure_solution 'SHELXT 2014/5 (Sheldrick, 2014)'
_diffrn_ambient_temperature 273.15
_diffrn_detector_area_resol_mean 7.9
_diffrn_detector_type 'Bruker SMART CCD 1K area detector'
_diffrn_measured_fraction_theta_full 0.998
_diffrn_measured_fraction_theta_max 0.998
_diffrn_measurement_device 'three-circle diffractometer'
_diffrn_measurement_device_type 'Bruker SMART CCD 1K area detector'
_diffrn_measurement_method '\w scans'
_diffrn_radiation_type MoK\a
_diffrn_radiation_wavelength 0.71073
_diffrn_reflns_av_R_equivalents 0.0995
_diffrn_reflns_av_unetI/netI 0.1123
_diffrn_reflns_Laue_measured_fraction_full 0.998
_diffrn_reflns_Laue_measured_fraction_max 0.998
_diffrn_reflns_limit_h_max 10
_diffrn_reflns_limit_h_min -10
_diffrn_reflns_limit_k_max 21
_diffrn_reflns_limit_k_min -21
_diffrn_reflns_limit_l_max 23
_diffrn_reflns_limit_l_min -23
_diffrn_reflns_number 21547
_diffrn_reflns_point_group_measured_fraction_full 0.998
_diffrn_reflns_point_group_measured_fraction_max 0.998
_diffrn_reflns_theta_full 25.050
_diffrn_reflns_theta_max 25.050
_diffrn_reflns_theta_min 2.507
_exptl_absorpt_coefficient_mu 0.644
_exptl_absorpt_correction_T_max 0.7457
_exptl_absorpt_correction_T_min 0.6315
_exptl_absorpt_correction_type empirical
_exptl_absorpt_process_details
'SADABS-2014/4 (Bruker,2014/4) was used for absorption correction. wR2(int) was 0.0862 before and 0.0601 after correction. The Ratio of minimum to maximum transmission is 0.8469. The \l/2 correction factor is 0.00150.'
_exptl_crystal_colour 'metallic dark gray'
_exptl_crystal_colour_lustre metallic
_exptl_crystal_colour_modifier dark
_exptl_crystal_colour_primary gray
_exptl_crystal_density_diffrn 1.515
_exptl_crystal_description block
_exptl_crystal_F_000 1416
_exptl_crystal_size_max 0.2
_exptl_crystal_size_mid 0.18
_exptl_crystal_size_min 0.16
_refine_diff_density_max 0.648
_refine_diff_density_min -0.359
_refine_diff_density_rms 0.087
_refine_ls_extinction_method none
_refine_ls_goodness_of_fit_ref 1.028
_refine_ls_hydrogen_treatment constr
_refine_ls_matrix_type full
_refine_ls_number_parameters 433
_refine_ls_number_reflns 5267
_refine_ls_number_restraints 0
_refine_ls_restrained_S_all 1.028
_refine_ls_R_factor_all 0.1351
_refine_ls_R_factor_gt 0.0718
_refine_ls_shift/su_max 0.000
_refine_ls_shift/su_mean 0.000
_refine_ls_structure_factor_coef Fsqd
_refine_ls_weighting_details 'w=1/[\s^2^(Fo^2^)+(0.0694P)^2^+2.8429P] where P=(Fo^2^+2Fc^2^)/3'
_refine_ls_weighting_scheme calc
_refine_ls_wR_factor_gt 0.1377
_refine_ls_wR_factor_ref 0.1592
_reflns_Friedel_coverage 0.000
_reflns_number_gt 3234
_reflns_number_total 5267
_reflns_threshold_expression 'I > 2\s(I)'
_cod_data_source_file d4dt02767a2.cif
_cod_data_source_block 3sepb_0m
_cod_depositor_comments 'Adding full bibliography for 7717211.cif.'
_cod_original_formula_sum 'C27 H34 Co N9 O8.50'
_cod_database_code 7717211
_shelx_shelxl_version_number 2019/1
_shelx_space_group_comment
;
The symmetry employed for this shelxl refinement is uniquely defined
by the following loop, which should always be used as a source of
symmetry information in preference to the above space-group names.
They are only intended as comments.
;
_shelx_estimated_absorpt_t_max 0.904
_shelx_estimated_absorpt_t_min 0.882
_olex2_refinement_description
;
1. Fixed Uiso
 At 1.2 times of:
  All C(H) groups
 At 1.5 times of:
  All C(H,H,H) groups, All O(H,H) groups
2. Others
 Fixed Sof: O5(0.5)
3.a Free rotating group:
 O9(H9D,H9E), O8(H8A,H8B), O4(H4A,H4B), O7(H7A,H7B), O6(H6A,H6B)
3.b Aromatic/amide H refined with riding coordinates:
 C16(H16), C17(H17), C21(H21), C20(H20), C26(H26), C15(H15), C24(H24),
 C25(H25), C12(H12), C8(H8), C3(H3), C6(H6), C2(H2), C11(H11), C7(H7)
3.c Idealised Me refined as rotating group:
 C18(H18A,H18B,H18C), C27(H27A,H27B,H27C), C9(H9A,H9B,H9C)
;
_olex2_submission_special_instructions 'No special instructions were received'

loop_
_space_group_symop_operation_xyz
'x, y, z'
'-x+1/2, y+1/2, -z+1/2'
'-x, -y, -z'
'x-1/2, -y-1/2, z-1/2'

loop_
_atom_site_label
_atom_site_type_symbol
_atom_site_fract_x
_atom_site_fract_y
_atom_site_fract_z
_atom_site_U_iso_or_equiv
_atom_site_adp_type
_atom_site_occupancy
_atom_site_site_symmetry_order
_atom_site_calc_flag
_atom_site_refinement_flags_posn
_atom_site_refinement_flags_adp
_atom_site_refinement_flags_occupancy
_atom_site_disorder_assembly
_atom_site_disorder_group
Co1 Co 0.21356(8) 0.28757(4) 0.58355(3) 0.0220(2) Uani 1 1 d . . . . .
O2 O 0.4796(4) 0.51825(18) 0.70445(17) 0.0327(9) Uani 1 1 d . . . . .
O1 O 0.5678(4) 0.0569(2) 0.63895(19) 0.0413(10) Uani 1 1 d . . . . .
O3 O -0.3051(4) 0.2947(2) 0.42218(17) 0.0362(9) Uani 1 1 d . . . . .
N6 N 0.0763(5) 0.3409(2) 0.51270(19) 0.0223(10) Uani 1 1 d . . . . .
N9 N 0.3828(5) 0.3648(2) 0.58881(19) 0.0229(10) Uani 1 1 d . . . . .
N3 N 0.3466(5) 0.2279(2) 0.6507(2) 0.0239(10) Uani 1 1 d . . . . .
N7 N 0.2367(5) 0.4101(2) 0.66877(19) 0.0224(10) Uani 1 1 d . . . . .
N1 N 0.3910(5) 0.1647(2) 0.5539(2) 0.0274(11) Uani 1 1 d . . . . .
N5 N -0.0779(5) 0.2402(2) 0.5289(2) 0.0242(10) Uani 1 1 d . . . . .
N8 N 0.0149(5) 0.3613(2) 0.68780(19) 0.0245(10) Uani 1 1 d . . . . .
N4 N -0.0089(5) 0.1583(2) 0.6065(2) 0.0272(11) Uani 1 1 d . . . . .
C22 C 0.3747(6) 0.4168(3) 0.6367(2) 0.0219(12) Uani 1 1 d . . . . .
N2 N 0.3013(5) 0.2054(2) 0.4547(2) 0.0339(11) Uani 1 1 d . . . . .
C16 C 0.0027(6) 0.4355(3) 0.4316(2) 0.0265(13) Uani 1 1 d . . . . .
H16 H 0.026418 0.480398 0.411202 0.032 Uiso 1 1 calc R U . . .
C17 C 0.1083(6) 0.4062(3) 0.4825(2) 0.0258(12) Uani 1 1 d . . . . .
H17 H 0.202396 0.431296 0.496272 0.031 Uiso 1 1 calc R U . . .
C23 C 0.4893(6) 0.4739(3) 0.6542(2) 0.0246(12) Uani 1 1 d . . . . .
C21 C 0.1782(6) 0.4558(3) 0.7174(2) 0.0275(13) Uani 1 1 d . . . . .
H21 H 0.224925 0.498648 0.737655 0.033 Uiso 1 1 calc R U . . .
C4 C 0.4201(6) 0.1688(3) 0.6260(2) 0.0245(12) Uani 1 1 d . . . . .
C20 C 0.0396(7) 0.4246(3) 0.7286(2) 0.0284(13) Uani 1 1 d . . . . .
H20 H -0.028032 0.442403 0.758608 0.034 Uiso 1 1 calc R U . . .
C19 C 0.1376(6) 0.3521(3) 0.6516(2) 0.0244(12) Uani 1 1 d . . . . .
C26 C 0.5047(6) 0.3667(3) 0.5508(2) 0.0238(12) Uani 1 1 d . . . . .
H26 H 0.512375 0.330487 0.517463 0.029 Uiso 1 1 calc R U . . .
C1 C 0.3031(6) 0.2214(3) 0.5209(2) 0.0228(12) Uani 1 1 d . . . . .
C13 C -0.0606(6) 0.3065(3) 0.4920(2) 0.0243(12) Uani 1 1 d . . . . .
C10 C 0.0403(6) 0.2210(3) 0.5777(2) 0.0244(12) Uani 1 1 d . . . . .
C15 C -0.1368(6) 0.4000(3) 0.4100(2) 0.0273(13) Uani 1 1 d . . . . .
H15 H -0.206223 0.421297 0.375320 0.033 Uiso 1 1 calc R U . . .
C14 C -0.1774(6) 0.3314(3) 0.4397(2) 0.0257(12) Uani 1 1 d . . . . .
C24 C 0.6101(6) 0.4740(3) 0.6116(3) 0.0318(13) Uani 1 1 d . . . . .
H24 H 0.688045 0.510744 0.618063 0.038 Uiso 1 1 calc R U . . .
C25 C 0.6176(6) 0.4223(3) 0.5612(3) 0.0317(13) Uani 1 1 d . . . . .
H25 H 0.699016 0.424586 0.533830 0.038 Uiso 1 1 calc R U . . .
C12 C -0.2024(6) 0.1906(3) 0.5278(3) 0.0324(14) Uani 1 1 d . . . . .
H12 H -0.297947 0.192449 0.499529 0.039 Uiso 1 1 calc R U . . .
C18 C 0.0732(6) 0.1138(3) 0.6609(3) 0.0343(14) Uani 1 1 d . . . . .
H18A H 0.155403 0.085335 0.643588 0.051 Uiso 1 1 calc R U . . .
H18B H -0.000246 0.080180 0.678426 0.051 Uiso 1 1 calc R U . . .
H18C H 0.118809 0.146186 0.696759 0.051 Uiso 1 1 calc R U . . .
C5 C 0.5105(6) 0.1161(3) 0.6663(3) 0.0318(13) Uani 1 1 d . . . . .
C8 C 0.3670(7) 0.2390(3) 0.7185(3) 0.0311(13) Uani 1 1 d . . . . .
H8 H 0.319881 0.280075 0.736946 0.037 Uiso 1 1 calc R U . . .
C3 C 0.4472(6) 0.1160(3) 0.5079(3) 0.0352(14) Uani 1 1 d . . . . .
H3 H 0.511663 0.074373 0.517910 0.042 Uiso 1 1 calc R U . . .
C27 C -0.1184(6) 0.3111(3) 0.6913(3) 0.0357(14) Uani 1 1 d . . . . .
H27A H -0.084290 0.268008 0.718263 0.054 Uiso 1 1 calc R U . . .
H27B H -0.159265 0.295358 0.646130 0.054 Uiso 1 1 calc R U . . .
H27C H -0.199799 0.336746 0.711855 0.054 Uiso 1 1 calc R U . . .
C6 C 0.5266(7) 0.1315(3) 0.7361(3) 0.0392(15) Uani 1 1 d . . . . .
H6 H 0.587558 0.099949 0.766108 0.047 Uiso 1 1 calc R U . . .
C2 C 0.3893(7) 0.1411(3) 0.4462(3) 0.0389(15) Uani 1 1 d . . . . .
H2 H 0.405185 0.119406 0.404704 0.047 Uiso 1 1 calc R U . . .
C11 C -0.1577(7) 0.1395(3) 0.5756(3) 0.0356(14) Uani 1 1 d . . . . .
H11 H -0.216729 0.098188 0.586192 0.043 Uiso 1 1 calc R U . . .
C7 C 0.4560(7) 0.1908(3) 0.7605(3) 0.0387(15) Uani 1 1 d . . . . .
H7 H 0.467888 0.199350 0.807278 0.046 Uiso 1 1 calc R U . . .
C9 C 0.2207(7) 0.2479(3) 0.3970(3) 0.0462(16) Uani 1 1 d . . . . .
H9A H 0.110053 0.235643 0.391362 0.069 Uiso 1 1 calc R U . . .
H9B H 0.265574 0.235085 0.356184 0.069 Uiso 1 1 calc R U . . .
H9C H 0.233636 0.300570 0.405649 0.069 Uiso 1 1 calc R U . . .
O9 O -0.0282(6) 0.1710(2) 0.8124(2) 0.0643(14) Uani 1 1 d G . . . .
H9D H 0.042877 0.178945 0.845649 0.096 Uiso 1 1 d G U . . .
H9E H -0.033820 0.123546 0.809156 0.096 Uiso 1 1 d G U . . .
O8 O 0.2598(7) 0.3339(3) 0.8495(2) 0.0765(16) Uani 1 1 d G . . . .
H8A H 0.351773 0.347182 0.866811 0.115 Uiso 1 1 d G U . . .
H8B H 0.235320 0.298291 0.874847 0.115 Uiso 1 1 d G U . . .
O4 O 0.3273(7) -0.0367(3) 0.5904(3) 0.0891(18) Uani 1 1 d G . . . .
H4A H 0.364590 0.007267 0.587681 0.134 Uiso 1 1 d G U . . .
H4B H 0.229393 -0.034087 0.594868 0.134 Uiso 1 1 d G U . . .
O7 O 0.7087(5) 0.4616(2) 0.8031(2) 0.0419(10) Uani 1 1 d G . . . .
H7A H 0.770334 0.498806 0.811652 0.063 Uiso 1 1 d G U . . .
H7B H 0.633028 0.478697 0.775424 0.063 Uiso 1 1 d G U . . .
O6 O 0.0238(10) 0.0912(4) 0.4003(4) 0.121(2) Uani 1 1 d G . . . .
H6A H 0.029289 0.061910 0.434470 0.182 Uiso 1 1 d G U . . .
H6B H 0.062044 0.065872 0.369698 0.182 Uiso 1 1 d G U . . .
O5 O 0.0673(16) 0.0199(7) 0.5122(9) 0.137(7) Uani 0.5 1 d . . P A 2

loop_
_atom_site_aniso_label
_atom_site_aniso_U_11
_atom_site_aniso_U_22
_atom_site_aniso_U_33
_atom_site_aniso_U_23
_atom_site_aniso_U_13
_atom_site_aniso_U_12
Co1 0.0295(4) 0.0173(4) 0.0191(4) 0.0012(3) 0.0023(3) -0.0009(3)
O2 0.046(2) 0.0240(19) 0.027(2) -0.0104(17) 0.0009(18) -0.0018(19)
O1 0.041(3) 0.036(2) 0.047(2) 0.007(2) 0.004(2) 0.006(2)
O3 0.037(2) 0.034(2) 0.035(2) 0.0050(18) -0.0074(18) -0.008(2)
N6 0.032(3) 0.016(2) 0.019(2) 0.0003(18) 0.0037(19) 0.002(2)
N9 0.027(3) 0.019(2) 0.022(2) -0.0019(19) 0.0020(19) -0.002(2)
N3 0.033(3) 0.016(2) 0.023(2) 0.0009(18) 0.003(2) -0.003(2)
N7 0.030(3) 0.021(2) 0.016(2) -0.0006(19) 0.0016(19) 0.004(2)
N1 0.030(3) 0.022(2) 0.029(3) -0.006(2) 0.001(2) 0.004(2)
N5 0.029(3) 0.019(2) 0.024(2) 0.0056(19) 0.000(2) -0.004(2)
N8 0.030(3) 0.024(2) 0.021(2) 0.0060(19) 0.009(2) 0.005(2)
N4 0.031(3) 0.023(2) 0.026(2) 0.006(2) 0.001(2) -0.003(2)
C22 0.027(3) 0.020(3) 0.018(3) 0.005(2) 0.002(2) 0.009(2)
N2 0.036(3) 0.038(3) 0.026(3) -0.003(2) -0.003(2) 0.002(2)
C16 0.041(4) 0.015(3) 0.023(3) 0.002(2) 0.006(3) 0.001(3)
C17 0.033(3) 0.019(3) 0.025(3) 0.003(2) 0.002(2) 0.000(2)
C23 0.034(3) 0.016(3) 0.024(3) 0.003(2) 0.000(2) 0.003(3)
C21 0.041(4) 0.019(3) 0.023(3) 0.001(2) 0.006(3) 0.006(3)
C4 0.026(3) 0.022(3) 0.024(3) -0.001(2) -0.001(2) -0.003(3)
C20 0.044(4) 0.021(3) 0.021(3) 0.000(2) 0.009(3) 0.009(3)
C19 0.031(3) 0.026(3) 0.015(3) 0.005(2) -0.004(2) -0.002(3)
C26 0.025(3) 0.022(3) 0.026(3) -0.001(2) 0.007(2) -0.001(3)
C1 0.022(3) 0.028(3) 0.017(3) -0.001(2) -0.001(2) -0.004(2)
C13 0.036(3) 0.020(3) 0.017(3) -0.003(2) 0.002(2) -0.001(3)
C10 0.034(3) 0.020(3) 0.020(3) -0.001(2) 0.006(2) 0.000(3)
C15 0.035(3) 0.027(3) 0.020(3) 0.005(2) 0.000(2) 0.007(3)
C14 0.030(3) 0.028(3) 0.019(3) -0.002(2) 0.002(2) -0.004(3)
C24 0.034(3) 0.026(3) 0.036(3) -0.001(3) 0.005(3) -0.010(3)
C25 0.032(3) 0.031(3) 0.035(3) -0.001(3) 0.013(3) 0.003(3)
C12 0.031(3) 0.030(3) 0.035(3) 0.008(3) -0.001(3) -0.011(3)
C18 0.039(4) 0.029(3) 0.035(3) 0.013(3) 0.003(3) -0.005(3)
C5 0.029(3) 0.029(3) 0.037(3) -0.003(3) 0.003(3) -0.005(3)
C8 0.046(4) 0.026(3) 0.021(3) 0.004(2) 0.002(3) -0.005(3)
C3 0.030(3) 0.030(3) 0.044(4) -0.007(3) -0.001(3) 0.008(3)
C27 0.036(4) 0.035(3) 0.039(3) 0.008(3) 0.014(3) 0.000(3)
C6 0.039(4) 0.036(3) 0.039(4) 0.005(3) -0.010(3) -0.002(3)
C2 0.040(4) 0.042(4) 0.033(3) -0.010(3) -0.004(3) 0.006(3)
C11 0.040(4) 0.024(3) 0.043(4) 0.009(3) 0.005(3) -0.010(3)
C7 0.058(4) 0.036(3) 0.019(3) 0.000(3) -0.009(3) -0.007(3)
C9 0.058(4) 0.056(4) 0.023(3) -0.003(3) -0.003(3) 0.012(4)
O9 0.088(4) 0.038(2) 0.057(3) -0.014(2) -0.031(3) 0.022(3)
O8 0.117(5) 0.055(3) 0.060(3) 0.016(3) 0.021(3) 0.009(3)
O4 0.108(5) 0.061(3) 0.104(4) -0.026(3) 0.036(4) -0.032(3)
O7 0.037(3) 0.040(2) 0.047(3) -0.009(2) -0.002(2) 0.003(2)
O6 0.123(6) 0.126(6) 0.118(6) -0.023(5) 0.031(5) 0.025(5)
O5 0.170(19) 0.079(11) 0.185(16) 0.013(11) 0.115(17) 0.041(10)

loop_
_atom_type_symbol
_atom_type_description
_atom_type_scat_dispersion_real
_atom_type_scat_dispersion_imag
_atom_type_scat_source
C C 0.0033 0.0016 'International Tables Vol C Tables 4.2.6.8 and 6.1.1.4'
H H 0.0000 0.0000 'International Tables Vol C Tables 4.2.6.8 and 6.1.1.4'
Co Co 0.3494 0.9721 'International Tables Vol C Tables 4.2.6.8 and 6.1.1.4'
N N 0.0061 0.0033 'International Tables Vol C Tables 4.2.6.8 and 6.1.1.4'
O O 0.0106 0.0060 'International Tables Vol C Tables 4.2.6.8 and 6.1.1.4'

loop_
_geom_angle_atom_site_label_1
_geom_angle_atom_site_label_2
_geom_angle_atom_site_label_3
_geom_angle
_geom_angle_site_symmetry_1
_geom_angle_site_symmetry_3
_geom_angle_publ_flag
N6 Co1 N9 93.86(16) . . ?
N3 Co1 N6 175.99(16) . . ?
N3 Co1 N9 89.11(16) . . ?
C19 Co1 N6 89.25(18) . . ?
C19 Co1 N9 81.50(19) . . ?
C19 Co1 N3 93.86(18) . . ?
C1 Co1 N6 94.97(18) . . ?
C1 Co1 N9 96.75(18) . . ?
C1 Co1 N3 81.99(18) . . ?
C1 Co1 C19 175.5(2) . . ?
C10 Co1 N6 82.35(19) . . ?
C10 Co1 N9 175.10(19) . . ?
C10 Co1 N3 94.83(19) . . ?
C10 Co1 C19 95.3(2) . . ?
C10 Co1 C1 86.7(2) . . ?
C17 N6 Co1 126.9(4) . . ?
C13 N6 Co1 114.8(3) . . ?
C13 N6 C17 118.3(4) . . ?
C22 N9 Co1 114.9(3) . . ?
C22 N9 C26 119.0(4) . . ?
C26 N9 Co1 126.0(3) . . ?
C4 N3 Co1 115.9(3) . . ?
C8 N3 Co1 126.3(4) . . ?
C8 N3 C4 117.8(4) . . ?
C21 N7 C22 130.3(4) . . ?
C19 N7 C22 118.8(4) . . ?
C19 N7 C21 110.8(4) . . ?
C1 N1 C4 117.2(4) . . ?
C1 N1 C3 111.3(4) . . ?
C3 N1 C4 131.3(5) . . ?
C10 N5 C13 117.9(4) . . ?
C10 N5 C12 110.8(4) . . ?
C12 N5 C13 131.2(4) . . ?
C20 N8 C27 122.5(4) . . ?
C19 N8 C20 109.6(4) . . ?
C19 N8 C27 127.7(4) . . ?
C10 N4 C18 128.6(4) . . ?
C10 N4 C11 109.4(4) . . ?
C11 N4 C18 122.0(4) . . ?
N9 C22 N7 112.2(4) . . ?
N9 C22 C23 125.3(4) . . ?
N7 C22 C23 122.5(4) . . ?
C1 N2 C2 110.6(4) . . ?
C1 N2 C9 126.8(5) . . ?
C2 N2 C9 122.6(4) . . ?
C17 C16 H16 119.3 . . ?
C15 C16 H16 119.3 . . ?
C15 C16 C17 121.4(5) . . ?
N6 C17 C16 120.3(5) . . ?
N6 C17 H17 119.9 . . ?
C16 C17 H17 119.9 . . ?
O2 C23 C22 121.6(5) . . ?
O2 C23 C24 125.7(5) . . ?
C24 C23 C22 112.7(4) . . ?
N7 C21 H21 127.3 . . ?
C20 C21 N7 105.3(4) . . ?
C20 C21 H21 127.3 . . ?
N3 C4 N1 111.8(4) . . ?
N3 C4 C5 124.5(5) . . ?
C5 C4 N1 123.6(5) . . ?
N8 C20 H20 125.8 . . ?
C21 C20 N8 108.3(4) . . ?
C21 C20 H20 125.8 . . ?
N7 C19 Co1 112.2(3) . . ?
N8 C19 Co1 141.8(4) . . ?
N8 C19 N7 106.0(4) . . ?
N9 C26 H26 119.9 . . ?
N9 C26 C25 120.1(5) . . ?
C25 C26 H26 119.9 . . ?
N1 C1 Co1 112.4(3) . . ?
N2 C1 Co1 143.0(4) . . ?
N2 C1 N1 104.3(4) . . ?
N6 C13 N5 111.6(4) . . ?
N6 C13 C14 126.1(4) . . ?
N5 C13 C14 122.3(5) . . ?
N5 C10 Co1 113.2(3) . . ?
N4 C10 Co1 141.2(4) . . ?
N4 C10 N5 105.6(4) . . ?
C16 C15 H15 119.5 . . ?
C16 C15 C14 121.0(5) . . ?
C14 C15 H15 119.5 . . ?
O3 C14 C13 122.3(5) . . ?
O3 C14 C15 124.8(5) . . ?
C13 C14 C15 112.8(5) . . ?
C23 C24 H24 118.7 . . ?
C25 C24 C23 122.5(5) . . ?
C25 C24 H24 118.7 . . ?
C26 C25 H25 119.9 . . ?
C24 C25 C26 120.2(5) . . ?
C24 C25 H25 119.9 . . ?
N5 C12 H12 127.1 . . ?
C11 C12 N5 105.9(5) . . ?
C11 C12 H12 127.1 . . ?
N4 C18 H18A 109.5 . . ?
N4 C18 H18B 109.5 . . ?
N4 C18 H18C 109.5 . . ?
H18A C18 H18B 109.5 . . ?
H18A C18 H18C 109.5 . . ?
H18B C18 H18C 109.5 . . ?
O1 C5 C4 121.0(5) . . ?
O1 C5 C6 124.7(5) . . ?
C6 C5 C4 114.3(5) . . ?
N3 C8 H8 119.7 . . ?
N3 C8 C7 120.7(5) . . ?
C7 C8 H8 119.7 . . ?
N1 C3 H3 127.2 . . ?
C2 C3 N1 105.7(5) . . ?
C2 C3 H3 127.2 . . ?
N8 C27 H27A 109.5 . . ?
N8 C27 H27B 109.5 . . ?
N8 C27 H27C 109.5 . . ?
H27A C27 H27B 109.5 . . ?
H27A C27 H27C 109.5 . . ?
H27B C27 H27C 109.5 . . ?
C5 C6 H6 119.4 . . ?
C7 C6 C5 121.2(5) . . ?
C7 C6 H6 119.4 . . ?
N2 C2 H2 126.0 . . ?
C3 C2 N2 108.0(5) . . ?
C3 C2 H2 126.0 . . ?
N4 C11 H11 125.8 . . ?
C12 C11 N4 108.4(5) . . ?
C12 C11 H11 125.8 . . ?
C8 C7 H7 119.2 . . ?
C6 C7 C8 121.5(5) . . ?
C6 C7 H7 119.2 . . ?
N2 C9 H9A 109.5 . . ?
N2 C9 H9B 109.5 . . ?
N2 C9 H9C 109.5 . . ?
H9A C9 H9B 109.5 . . ?
H9A C9 H9C 109.5 . . ?
H9B C9 H9C 109.5 . . ?
H9D O9 H9E 104.6 . . ?
H8A O8 H8B 104.5 . . ?
H4A O4 H4B 109.6 . . ?
H7A O7 H7B 104.5 . . ?
H6A O6 H6B 104.4 . . ?

loop_
_geom_bond_atom_site_label_1
_geom_bond_atom_site_label_2
_geom_bond_distance
_geom_bond_site_symmetry_2
_geom_bond_publ_flag
Co1 N6 1.959(4) . ?
Co1 N9 1.987(4) . ?
Co1 N3 1.953(4) . ?
Co1 C19 1.940(5) . ?
Co1 C1 1.931(5) . ?
Co1 C10 1.886(5) . ?
O2 C23 1.280(5) . ?
O1 C5 1.307(6) . ?
O3 C14 1.281(6) . ?
N6 C17 1.351(6) . ?
N6 C13 1.337(6) . ?
N9 C22 1.332(6) . ?
N9 C26 1.353(6) . ?
N3 C4 1.348(6) . ?
N3 C8 1.345(6) . ?
N7 C22 1.406(6) . ?
N7 C21 1.396(6) . ?
N7 C19 1.352(6) . ?
N1 C4 1.417(6) . ?
N1 C1 1.376(6) . ?
N1 C3 1.384(6) . ?
N5 C13 1.407(6) . ?
N5 C10 1.351(6) . ?
N5 C12 1.379(6) . ?
N8 C20 1.389(6) . ?
N8 C19 1.344(6) . ?
N8 C27 1.455(6) . ?
N4 C10 1.344(6) . ?
N4 C18 1.448(6) . ?
N4 C11 1.380(7) . ?
C22 C23 1.425(7) . ?
N2 C1 1.337(6) . ?
N2 C2 1.392(6) . ?
N2 C9 1.469(6) . ?
C16 H16 0.9300 . ?
C16 C17 1.369(7) . ?
C16 C15 1.368(7) . ?
C17 H17 0.9300 . ?
C23 C24 1.404(7) . ?
C21 H21 0.9300 . ?
C21 C20 1.347(7) . ?
C4 C5 1.401(7) . ?
C20 H20 0.9300 . ?
C26 H26 0.9300 . ?
C26 C25 1.380(7) . ?
C13 C14 1.417(7) . ?
C15 H15 0.9300 . ?
C15 C14 1.418(7) . ?
C24 H24 0.9300 . ?
C24 C25 1.364(7) . ?
C25 H25 0.9300 . ?
C12 H12 0.9300 . ?
C12 C11 1.335(7) . ?
C18 H18A 0.9600 . ?
C18 H18B 0.9600 . ?
C18 H18C 0.9600 . ?
C5 C6 1.397(7) . ?
C8 H8 0.9300 . ?
C8 C7 1.360(7) . ?
C3 H3 0.9300 . ?
C3 C2 1.337(7) . ?
C27 H27A 0.9600 . ?
C27 H27B 0.9600 . ?
C27 H27C 0.9600 . ?
C6 H6 0.9300 . ?
C6 C7 1.335(7) . ?
C2 H2 0.9300 . ?
C11 H11 0.9300 . ?
C7 H7 0.9300 . ?
C9 H9A 0.9600 . ?
C9 H9B 0.9600 . ?
C9 H9C 0.9600 . ?
O9 H9D 0.8501 . ?
O9 H9E 0.8506 . ?
O8 H8A 0.8500 . ?
O8 H8B 0.8502 . ?
O4 H4A 0.8497 . ?
O4 H4B 0.8503 . ?
O7 H7A 0.8500 . ?
O7 H7B 0.8501 . ?
O6 H6A 0.8500 . ?
O6 H6B 0.8502 . ?
O5 O5 1.39(3) 3_556 ?

loop_
_geom_torsion_atom_site_label_1
_geom_torsion_atom_site_label_2
_geom_torsion_atom_site_label_3
_geom_torsion_atom_site_label_4
_geom_torsion
_geom_torsion_site_symmetry_1
_geom_torsion_site_symmetry_2
_geom_torsion_site_symmetry_3
_geom_torsion_site_symmetry_4
_geom_torsion_publ_flag
Co1 N6 C17 C16 177.5(3) . . . . ?
Co1 N6 C13 N5 2.7(5) . . . . ?
Co1 N6 C13 C14 -177.2(4) . . . . ?
Co1 N9 C22 N7 -6.4(5) . . . . ?
Co1 N9 C22 C23 174.4(4) . . . . ?
Co1 N9 C26 C25 -177.8(3) . . . . ?
Co1 N3 C4 N1 3.3(5) . . . . ?
Co1 N3 C4 C5 -174.9(4) . . . . ?
Co1 N3 C8 C7 176.2(4) . . . . ?
O2 C23 C24 C25 176.2(5) . . . . ?
O1 C5 C6 C7 -175.7(5) . . . . ?
N6 Co1 C10 N5 3.1(3) . . . . ?
N6 Co1 C10 N4 -177.0(6) . . . . ?
N6 C13 C14 O3 179.0(4) . . . . ?
N6 C13 C14 C15 -1.0(7) . . . . ?
N9 C22 C23 O2 -174.4(4) . . . . ?
N9 C22 C23 C24 4.5(7) . . . . ?
N9 C26 C25 C24 2.4(8) . . . . ?
N3 Co1 C10 N5 -174.1(3) . . . . ?
N3 Co1 C10 N4 5.9(6) . . . . ?
N3 C4 C5 O1 174.5(5) . . . . ?
N3 C4 C5 C6 -3.2(8) . . . . ?
N3 C8 C7 C6 0.5(9) . . . . ?
N7 C22 C23 O2 6.5(7) . . . . ?
N7 C22 C23 C24 -174.7(4) . . . . ?
N7 C21 C20 N8 0.1(5) . . . . ?
N1 C4 C5 O1 -3.5(8) . . . . ?
N1 C4 C5 C6 178.9(5) . . . . ?
N1 C3 C2 N2 1.1(6) . . . . ?
N5 C13 C14 O3 -0.9(7) . . . . ?
N5 C13 C14 C15 179.1(4) . . . . ?
N5 C12 C11 N4 1.1(6) . . . . ?
C22 N9 C26 C25 -0.6(7) . . . . ?
C22 N7 C21 C20 178.1(5) . . . . ?
C22 N7 C19 Co1 0.5(5) . . . . ?
C22 N7 C19 N8 -177.8(4) . . . . ?
C22 C23 C24 C25 -2.5(7) . . . . ?
C16 C15 C14 O3 -179.6(5) . . . . ?
C16 C15 C14 C13 0.4(7) . . . . ?
C17 N6 C13 N5 -179.0(4) . . . . ?
C17 N6 C13 C14 1.1(7) . . . . ?
C17 C16 C15 C14 0.0(8) . . . . ?
C23 C24 C25 C26 -0.6(8) . . . . ?
C21 N7 C22 N9 -174.9(4) . . . . ?
C21 N7 C22 C23 4.3(7) . . . . ?
C21 N7 C19 Co1 179.5(3) . . . . ?
C21 N7 C19 N8 1.2(5) . . . . ?
C4 N3 C8 C7 -1.6(7) . . . . ?
C4 N1 C1 Co1 -8.1(5) . . . . ?
C4 N1 C1 N2 177.0(4) . . . . ?
C4 N1 C3 C2 -176.0(5) . . . . ?
C4 C5 C6 C7 1.9(8) . . . . ?
C20 N8 C19 Co1 -178.6(4) . . . . ?
C20 N8 C19 N7 -1.1(5) . . . . ?
C19 Co1 C10 N5 91.6(4) . . . . ?
C19 Co1 C10 N4 -88.4(6) . . . . ?
C19 N7 C22 N9 3.9(6) . . . . ?
C19 N7 C22 C23 -176.8(4) . . . . ?
C19 N7 C21 C20 -0.8(5) . . . . ?
C19 N8 C20 C21 0.6(5) . . . . ?
C26 N9 C22 N7 176.2(4) . . . . ?
C26 N9 C22 C23 -3.0(7) . . . . ?
C1 Co1 C10 N5 -92.4(4) . . . . ?
C1 Co1 C10 N4 87.6(6) . . . . ?
C1 N1 C4 N3 3.3(6) . . . . ?
C1 N1 C4 C5 -178.5(5) . . . . ?
C1 N1 C3 C2 -2.0(6) . . . . ?
C1 N2 C2 C3 0.2(6) . . . . ?
C13 N6 C17 C16 -0.6(7) . . . . ?
C13 N5 C10 Co1 -2.6(5) . . . . ?
C13 N5 C10 N4 177.5(4) . . . . ?
C13 N5 C12 C11 -177.1(5) . . . . ?
C10 N5 C13 N6 -0.1(6) . . . . ?
C10 N5 C13 C14 179.8(4) . . . . ?
C10 N5 C12 C11 -1.4(6) . . . . ?
C10 N4 C11 C12 -0.5(6) . . . . ?
C15 C16 C17 N6 0.1(7) . . . . ?
C12 N5 C13 N6 175.3(5) . . . . ?
C12 N5 C13 C14 -4.8(8) . . . . ?
C12 N5 C10 Co1 -178.9(3) . . . . ?
C12 N5 C10 N4 1.2(5) . . . . ?
C18 N4 C10 Co1 -0.8(9) . . . . ?
C18 N4 C10 N5 179.2(5) . . . . ?
C18 N4 C11 C12 179.9(5) . . . . ?
C5 C6 C7 C8 -0.7(9) . . . . ?
C8 N3 C4 N1 -178.8(4) . . . . ?
C8 N3 C4 C5 3.1(7) . . . . ?
C3 N1 C4 N3 176.9(5) . . . . ?
C3 N1 C4 C5 -4.9(8) . . . . ?
C3 N1 C1 Co1 176.9(3) . . . . ?
C3 N1 C1 N2 2.1(6) . . . . ?
C27 N8 C20 C21 175.2(4) . . . . ?
C27 N8 C19 Co1 7.2(9) . . . . ?
C27 N8 C19 N7 -175.3(4) . . . . ?
C2 N2 C1 Co1 -173.4(5) . . . . ?
C2 N2 C1 N1 -1.4(6) . . . . ?
C11 N4 C10 Co1 179.6(5) . . . . ?
C11 N4 C10 N5 -0.4(5) . . . . ?
C9 N2 C1 Co1 6.9(10) . . . . ?
C9 N2 C1 N1 178.9(5) . . . . ?
C9 N2 C2 C3 179.9(5) . . . . ?
